data_7230073
loop_
_publ_author_name
'Sarkar, Nandita'
'Drew, Michael G. B.'
'Harms, Klaus'
'Bauz\'a, Antonio'
'Frontera, Antonio'
'Chattopadhyay, Shouvik'

_publ_section_title
;
 Methylene spacer regulated variation in conformation of tetradentate N2O2
 donor Schiff bases trapped in manganese(iii) complexes
;
_journal_issue 8
_journal_name_full CrystEngComm
_journal_page_first 1077
_journal_paper_doi 10.1039/C7CE02019H
_journal_volume 20
_journal_year 2018
_chemical_formula_moiety 'C22 H30 Mn N2 O6 S, Cl O4'
_chemical_formula_sum 'C22 H30 Cl Mn N2 O10 S'
_chemical_formula_weight 604.93
_chemical_name_common S110
_space_group_crystal_system monoclinic
_space_group_IT_number 12
_space_group_name_Hall '-C 2y'
_space_group_name_H-M_alt 'C 1 2/m 1'
_symmetry_space_group_name_Hall '-C 2y'
_symmetry_space_group_name_H-M 'C 1 2/m 1'
_atom_sites_solution_hydrogens mixed
_atom_sites_solution_primary direct
_atom_sites_solution_secondary difmap
_audit_creation_method SHELXL-2016/6
_audit_update_record
;
2017-06-22 deposited with the CCDC.
2018-01-05 downloaded from the CCDC.
;
_cell_angle_alpha 90
_cell_angle_beta 123.884(2)
_cell_angle_gamma 90
_cell_formula_units_Z 4
_cell_length_a 15.3576(10)
_cell_length_b 17.1311(11)
_cell_length_c 12.1008(8)
_cell_measurement_reflns_used 9862
_cell_measurement_temperature 110(2)
_cell_measurement_theta_max 27.5879
_cell_measurement_theta_min 2.6639
_cell_volume 2642.9(3)
_computing_cell_refinement 'SAINT V8.35A (Bruker AXS Inc., 2015)'
_computing_data_collection 'APEX3 (Bruker AXS Inc., 2015)'
_computing_data_reduction 'SAINT V8.35A (Bruker AXS Inc., 2015)'
_computing_molecular_graphics 'DIAMOND (Crystal Impact)'
_computing_structure_refinement 'SHELXL-2016/6 (Sheldrick, 2016)'
_computing_structure_solution 'XT V2014/1 (Bruker AXS Inc., 2014)'
_diffrn_ambient_temperature 110(2)
_diffrn_detector_area_resol_mean 7.9
_diffrn_measured_fraction_theta_full 0.999
_diffrn_measured_fraction_theta_max 0.996
_diffrn_measurement_device_type 'Bruker D8 QUEST area detector'
_diffrn_measurement_method '\w and \f scans'
_diffrn_radiation_type MoK\a
_diffrn_radiation_wavelength 0.71073
_diffrn_reflns_av_R_equivalents 0.0560
_diffrn_reflns_av_unetI/netI 0.0399
_diffrn_reflns_Laue_measured_fraction_full 0.999
_diffrn_reflns_Laue_measured_fraction_max 0.996
_diffrn_reflns_limit_h_max 19
_diffrn_reflns_limit_h_min -19
_diffrn_reflns_limit_k_max 22
_diffrn_reflns_limit_k_min -22
_diffrn_reflns_limit_l_max 15
_diffrn_reflns_limit_l_min -15
_diffrn_reflns_number 21283
_diffrn_reflns_point_group_measured_fraction_full 0.999
_diffrn_reflns_point_group_measured_fraction_max 0.996
_diffrn_reflns_theta_full 25.242
_diffrn_reflns_theta_max 27.588
_diffrn_reflns_theta_min 2.378
_diffrn_source 'microfocus sealed X-ray tube'
_exptl_absorpt_coefficient_mu 0.736
_exptl_absorpt_correction_T_max 0.7376
_exptl_absorpt_correction_T_min 0.6553
_exptl_absorpt_correction_type multi-scan
_exptl_absorpt_process_details 'SADABS 2014/5'
_exptl_crystal_colour green
_exptl_crystal_density_diffrn 1.520
_exptl_crystal_density_method 'not measured'
_exptl_crystal_description prism
_exptl_crystal_F_000 1256
_exptl_crystal_size_max 0.570
_exptl_crystal_size_mid 0.150
_exptl_crystal_size_min 0.130
_refine_diff_density_max 0.392
_refine_diff_density_min -0.336
_refine_diff_density_rms 0.071
_refine_ls_extinction_method none
_refine_ls_goodness_of_fit_ref 1.116
_refine_ls_hydrogen_treatment mixed
_refine_ls_matrix_type full
_refine_ls_number_parameters 224
_refine_ls_number_reflns 3147
_refine_ls_number_restraints 22
_refine_ls_restrained_S_all 1.116
_refine_ls_R_factor_all 0.0479
_refine_ls_R_factor_gt 0.0427
_refine_ls_shift/su_max 0.000
_refine_ls_shift/su_mean 0.000
_refine_ls_structure_factor_coef Fsqd
_refine_ls_weighting_details 'w=1/[\s^2^(Fo^2^)+11.0677P] where P=(Fo^2^+2Fc^2^)/3'
_refine_ls_weighting_scheme calc
_refine_ls_wR_factor_gt 0.1056
_refine_ls_wR_factor_ref 0.1075
_reflns_Friedel_coverage 0.000
_reflns_number_gt 2835
_reflns_number_total 3147
_reflns_threshold_expression 'I > 2\s(I)'
_cod_data_source_file c7ce02019h2.cif
_cod_data_source_block 6
_cod_depositor_comments 'Adding full bibliography for 7230068--7230074.cif.'
_cod_database_code 7230073
_shelx_shelxl_version_number 2016/6
_shelx_space_group_comment
; 
The symmetry employed for this shelxl refinement is uniquely defined 
by the following loop, which should always be used as a source of 
symmetry information in preference to the above space-group names. 
They are only intended as comments. 
;
_shelx_estimated_absorpt_t_min 0.679
_shelx_estimated_absorpt_t_max 0.910

loop_
_space_group_symop_operation_xyz
'x, y, z'
'-x, y, -z'
'x+1/2, y+1/2, z'
'-x+1/2, y+1/2, -z'
'-x, -y, -z'
'x, -y, z'
'-x+1/2, -y+1/2, -z'
'x+1/2, -y+1/2, z'

loop_
_atom_site_label
_atom_site_type_symbol
_atom_site_fract_x
_atom_site_fract_y
_atom_site_fract_z
_atom_site_U_iso_or_equiv
_atom_site_adp_type
_atom_site_occupancy
_atom_site_site_symmetry_order
_atom_site_calc_flag
_atom_site_refinement_flags_posn
_atom_site_refinement_flags_adp
_atom_site_refinement_flags_occupancy
_atom_site_disorder_assembly
_atom_site_disorder_group
Mn1 Mn 0.37618(4) 0.500000 0.56094(5) 0.01612(14) Uani 1 2 d S T P A .
O41 O 0.55304(18) 0.500000 0.6952(2) 0.0192(5) Uani 1 2 d S T P A .
H1 H 0.578595 0.536300 0.679328 0.045(10) Uiso 1 1 d R . . . .
C1 C 0.37375(17) 0.34516(14) 0.4649(2) 0.0172(5) Uani 1 1 d . . . . .
C2 C 0.36508(18) 0.30019(14) 0.3612(2) 0.0180(5) Uani 1 1 d . . . . .
O2 O 0.35988(14) 0.34449(10) 0.26370(16) 0.0218(4) Uani 1 1 d . . . . .
C3 C 0.36332(19) 0.21972(15) 0.3650(2) 0.0227(5) Uani 1 1 d . . . . .
H3 H 0.356877 0.189956 0.294557 0.027 Uiso 1 1 calc R U . . .
C4 C 0.3711(2) 0.18188(15) 0.4731(3) 0.0270(6) Uani 1 1 d . . . . .
H4 H 0.370754 0.126470 0.475948 0.032 Uiso 1 1 calc R U . . .
C5 C 0.37907(19) 0.22408(15) 0.5745(3) 0.0235(5) Uani 1 1 d . . . . .
H5 H 0.384393 0.197789 0.647124 0.028 Uiso 1 1 calc R U . . .
C6 C 0.37945(18) 0.30667(14) 0.5716(2) 0.0194(5) Uani 1 1 d . . . . .
C7 C 0.3817(2) 0.34850(16) 0.6765(2) 0.0252(5) Uani 1 1 d . . . . .
H7 H 0.385601 0.318528 0.745177 0.030 Uiso 1 1 calc R U . . .
C9 C 0.3523(5) 0.4585(4) 0.7738(6) 0.0246(12) Uani 0.5 1 d . . P A -1
H9A H 0.378881 0.426078 0.851961 0.030 Uiso 0.5 1 d R U P A -1
H9B H 0.277101 0.464678 0.729218 0.030 Uiso 0.5 1 d R U P A -1
C10 C 0.4083(5) 0.5370(4) 0.8136(5) 0.0240(11) Uani 0.5 1 d . . P A -1
H10A H 0.483743 0.530354 0.871486 0.029 Uiso 0.5 1 d R U P A -1
H10B H 0.385456 0.568556 0.859417 0.029 Uiso 0.5 1 d R U P A -1
C11 C 0.3315(2) 0.30715(17) 0.1420(3) 0.0300(6) Uani 1 1 d . . . . .
H11A H 0.267160 0.275566 0.106356 0.036 Uiso 1 1 calc R U . . .
H11B H 0.388693 0.272422 0.157013 0.036 Uiso 1 1 calc R U . . .
O11 O 0.37618(15) 0.42203(10) 0.45397(17) 0.0247(4) Uani 1 1 d . . . . .
C12 C 0.3128(3) 0.37156(19) 0.0460(3) 0.0478(9) Uani 1 1 d . . . . .
H12A H 0.303652 0.348889 -0.034251 0.072 Uiso 1 1 calc R U . . .
H12B H 0.373174 0.406996 0.088137 0.072 Uiso 1 1 calc R U . . .
H12C H 0.249543 0.400621 0.021678 0.072 Uiso 1 1 calc R U . . .
N19 N 0.37873(18) 0.42335(13) 0.6844(2) 0.0257(5) Uani 1 1 d . . . . .
Cl1C_1 Cl 0.0033(10) 0.29484(7) 0.0087(12) 0.0264(8) Uani 0.5 1 d D . P B -1
O1C_1 O -0.0395(4) 0.2170(3) -0.0209(5) 0.0545(14) Uani 0.5 1 d D . P B -1
O2C_1 O -0.0519(5) 0.3428(4) 0.0469(6) 0.0491(16) Uani 0.5 1 d D . P B -1
O3C_1 O -0.0002(6) 0.3276(4) -0.1017(5) 0.062(2) Uani 0.5 1 d D . P B -1
O4C_1 O 0.1112(3) 0.2892(3) 0.1180(4) 0.0436(11) Uani 0.5 1 d D . P B -1
O1_2 O 0.2009(2) 0.5158(2) 0.4407(3) 0.0213(12) Uani 0.5 1 d . . P A -1
C1D_2 C 0.1513(4) 0.506(2) 0.1921(4) 0.028(3) Uani 0.5 1 d D . P A -1
H1DA_2 H 0.101605 0.481749 0.105975 0.042 Uiso 0.5 1 calc R U P A -1
H1DB_2 H 0.223105 0.496743 0.217484 0.042 Uiso 0.5 1 calc R U P A -1
H1DC_2 H 0.138320 0.562814 0.185085 0.042 Uiso 0.5 1 calc R U P A -1
S1D_2 S 0.13461(10) 0.46642(7) 0.31549(12) 0.0214(2) Uani 0.5 1 d D . P A -1
C2D_2 C 0.0041(3) 0.4999(13) 0.2482(5) 0.0375(14) Uani 0.5 1 d D . P A -1
H2DA_2 H -0.017629 0.484493 0.307483 0.056 Uiso 0.5 1 calc R U P A -1
H2DB_2 H -0.043623 0.476623 0.160188 0.056 Uiso 0.5 1 calc R U P A -1
H2DC_2 H 0.001817 0.556877 0.240190 0.056 Uiso 0.5 1 calc R U P A -1

loop_
_atom_site_aniso_label
_atom_site_aniso_U_11
_atom_site_aniso_U_22
_atom_site_aniso_U_33
_atom_site_aniso_U_23
_atom_site_aniso_U_13
_atom_site_aniso_U_12
Mn1 0.0206(3) 0.0197(3) 0.0098(2) 0.000 0.0096(2) 0.000
O41 0.0221(12) 0.0204(12) 0.0172(11) 0.000 0.0122(10) 0.000
C1 0.0161(10) 0.0186(11) 0.0158(10) 0.0001(9) 0.0082(9) -0.0022(9)
C2 0.0162(11) 0.0202(11) 0.0141(10) -0.0005(9) 0.0063(9) -0.0031(9)
O2 0.0315(9) 0.0210(9) 0.0128(8) -0.0045(7) 0.0123(7) -0.0071(7)
C3 0.0225(12) 0.0215(12) 0.0202(12) -0.0013(10) 0.0095(10) 0.0012(10)
C4 0.0269(13) 0.0187(12) 0.0309(14) 0.0037(10) 0.0133(11) 0.0032(10)
C5 0.0202(12) 0.0256(13) 0.0224(12) 0.0085(10) 0.0105(10) 0.0025(10)
C6 0.0171(11) 0.0222(12) 0.0169(11) 0.0023(9) 0.0084(9) -0.0008(9)
C7 0.0326(14) 0.0290(14) 0.0200(12) 0.0066(10) 0.0183(11) -0.0003(11)
C9 0.026(3) 0.037(3) 0.017(3) -0.001(2) 0.015(3) -0.003(3)
C10 0.031(3) 0.033(3) 0.011(3) 0.001(2) 0.014(3) 0.004(3)
C11 0.0451(16) 0.0294(14) 0.0182(12) -0.0132(11) 0.0194(12) -0.0154(12)
O11 0.0425(11) 0.0197(9) 0.0195(8) -0.0038(7) 0.0220(8) -0.0084(8)
C12 0.088(3) 0.0385(17) 0.0199(13) -0.0136(12) 0.0317(16) -0.0332(18)
N19 0.0399(13) 0.0279(11) 0.0182(10) 0.0010(9) 0.0218(10) -0.0014(10)
Cl1C_1 0.0302(12) 0.0309(5) 0.020(2) 0.0032(13) 0.0155(16) 0.0019(16)
O1C_1 0.072(4) 0.047(3) 0.060(3) -0.031(3) 0.046(4) -0.031(2)
O2C_1 0.054(4) 0.052(3) 0.057(4) -0.001(3) 0.040(3) 0.009(3)
O3C_1 0.115(7) 0.058(4) 0.032(3) 0.023(3) 0.051(4) 0.021(4)
O4C_1 0.029(2) 0.053(3) 0.037(2) 0.014(2) 0.0108(19) 0.002(2)
O1_2 0.0222(14) 0.020(4) 0.0196(14) -0.0041(13) 0.0104(12) 0.0018(12)
C1D_2 0.031(2) 0.033(9) 0.0166(17) 0.005(5) 0.0116(16) 0.005(5)
S1D_2 0.0254(6) 0.0173(5) 0.0164(5) 0.0014(4) 0.0085(5) 0.0018(5)
C2D_2 0.024(2) 0.052(3) 0.032(3) 0.023(8) 0.012(2) 0.007(11)

loop_
_atom_type_symbol
_atom_type_description
_atom_type_scat_dispersion_real
_atom_type_scat_dispersion_imag
_atom_type_scat_source
H H 0.0000 0.0000 'International Tables Vol C Tables 4.2.6.8 and 6.1.1.4'
C C 0.0033 0.0016 'International Tables Vol C Tables 4.2.6.8 and 6.1.1.4'
Mn Mn 0.3368 0.7283 'International Tables Vol C Tables 4.2.6.8 and 6.1.1.4'
O O 0.0106 0.0060 'International Tables Vol C Tables 4.2.6.8 and 6.1.1.4'
N N 0.0061 0.0033 'International Tables Vol C Tables 4.2.6.8 and 6.1.1.4'
S S 0.1246 0.1234 'International Tables Vol C Tables 4.2.6.8 and 6.1.1.4'
Cl Cl 0.1484 0.1585 'International Tables Vol C Tables 4.2.6.8 and 6.1.1.4'

loop_
_geom_angle_atom_site_label_1
_geom_angle_atom_site_label_2
_geom_angle_atom_site_label_3
_geom_angle
_geom_angle_site_symmetry_1
_geom_angle_site_symmetry_3
O11 Mn1 O11 91.80(11) . 6_565
O11 Mn1 N19 92.37(8) . .
O11 Mn1 N19 175.73(8) 6_565 .
O11 Mn1 N19 175.73(8) . 6_565
O11 Mn1 N19 92.37(8) 6_565 6_565
N19 Mn1 N19 83.45(13) . 6_565
O11 Mn1 O1_2 95.77(10) . .
O11 Mn1 O1_2 85.85(10) 6_565 .
N19 Mn1 O1_2 94.67(11) . .
N19 Mn1 O1_2 85.48(11) 6_565 .
O11 Mn1 O41 91.95(7) . .
O11 Mn1 O41 91.95(7) 6_565 .
N19 Mn1 O41 86.97(8) . .
N19 Mn1 O41 86.97(8) 6_565 .
O1_2 Mn1 O41 172.03(9) . .
Mn1 O41 H1 112.0 . .
Mn1 O41 H1 112.05(3) . 6_565
H1 O41 H1 99.7 . 6_565
O11 C1 C6 124.4(2) . .
O11 C1 C2 116.5(2) . .
C6 C1 C2 119.0(2) . .
O2 C2 C3 126.2(2) . .
O2 C2 C1 113.2(2) . .
C3 C2 C1 120.6(2) . .
C2 O2 C11 118.52(19) . .
C2 C3 C4 119.9(2) . .
C2 C3 H3 120.0 . .
C4 C3 H3 120.0 . .
C5 C4 C3 120.6(2) . .
C5 C4 H4 119.7 . .
C3 C4 H4 119.7 . .
C4 C5 C6 120.4(2) . .
C4 C5 H5 119.8 . .
C6 C5 H5 119.8 . .
C1 C6 C5 119.4(2) . .
C1 C6 C7 122.2(2) . .
C5 C6 C7 118.3(2) . .
N19 C7 C6 125.1(2) . .
N19 C7 H7 117.4 . .
C6 C7 H7 117.4 . .
N19 C9 C10 104.7(4) . .
N19 C9 H9A 110.0 . .
C10 C9 H9A 109.9 . .
N19 C9 H9B 111.4 . .
C10 C9 H9B 111.5 . .
H9A C9 H9B 109.1 . .
C9 C10 H10A 111.1 . .
C9 C10 H10B 110.7 . .
H10A C10 H10B 108.7 . .
O2 C11 C12 106.5(2) . .
O2 C11 H11A 110.4 . .
C12 C11 H11A 110.4 . .
O2 C11 H11B 110.4 . .
C12 C11 H11B 110.4 . .
H11A C11 H11B 108.6 . .
C1 O11 Mn1 129.27(15) . .
C11 C12 H12A 109.5 . .
C11 C12 H12B 109.5 . .
H12A C12 H12B 109.5 . .
C11 C12 H12C 109.5 . .
H12A C12 H12C 109.5 . .
H12B C12 H12C 109.5 . .
C7 N19 C9 119.7(3) . .
C7 N19 Mn1 126.35(17) . .
C9 N19 Mn1 112.7(3) . .
O3C_1 Cl1C_1 O2C_1 111.0(5) . .
O3C_1 Cl1C_1 O4C_1 108.1(9) . .
O2C_1 Cl1C_1 O4C_1 109.2(8) . .
O3C_1 Cl1C_1 O1C_1 111.0(8) . .
O2C_1 Cl1C_1 O1C_1 110.0(9) . .
O4C_1 Cl1C_1 O1C_1 107.4(5) . .
S1D_2 O1_2 Mn1 118.06(18) . .
S1D_2 C1D_2 H1DA_2 109.5 . .
S1D_2 C1D_2 H1DB_2 109.5 . .
H1DA_2 C1D_2 H1DB_2 109.5 . .
S1D_2 C1D_2 H1DC_2 109.5 . .
H1DA_2 C1D_2 H1DC_2 109.5 . .
H1DB_2 C1D_2 H1DC_2 109.5 . .
O1_2 S1D_2 C2D_2 103.4(6) . .
O1_2 S1D_2 C1D_2 106.8(8) . .
C2D_2 S1D_2 C1D_2 98.3(6) . .
S1D_2 C2D_2 H2DA_2 109.5 . .
S1D_2 C2D_2 H2DB_2 109.5 . .
H2DA_2 C2D_2 H2DB_2 109.5 . .
S1D_2 C2D_2 H2DC_2 109.5 . .
H2DA_2 C2D_2 H2DC_2 109.5 . .
H2DB_2 C2D_2 H2DC_2 109.5 . .

loop_
_geom_bond_atom_site_label_1
_geom_bond_atom_site_label_2
_geom_bond_distance
_geom_bond_site_symmetry_2
Mn1 O11 1.8600(17) .
Mn1 O11 1.8601(17) 6_565
Mn1 N19 1.973(2) .
Mn1 N19 1.973(2) 6_565
Mn1 O1_2 2.252(3) .
Mn1 O41 2.258(2) .
O41 H1 0.8134 .
O41 H1 0.8135 6_565
C1 O11 1.326(3) .
C1 C6 1.409(3) .
C1 C2 1.413(3) .
C2 O2 1.368(3) .
C2 C3 1.380(3) .
O2 C11 1.433(3) .
C3 C4 1.404(4) .
C3 H3 0.9500 .
C4 C5 1.369(4) .
C4 H4 0.9500 .
C5 C6 1.415(3) .
C5 H5 0.9500 .
C6 C7 1.441(3) .
C7 N19 1.289(4) .
C7 H7 0.9500 .
C9 N19 1.479(6) .
C9 C10 1.523(7) .
C9 H9A 0.9693 .
C9 H9B 0.9703 .
C10 H10A 0.9704 .
C10 H10B 0.9685 .
C11 C12 1.509(4) .
C11 H11A 0.9900 .
C11 H11B 0.9900 .
C12 H12A 0.9800 .
C12 H12B 0.9800 .
C12 H12C 0.9800 .
Cl1C_1 O3C_1 1.423(11) .
Cl1C_1 O2C_1 1.429(11) .
Cl1C_1 O4C_1 1.436(12) .
Cl1C_1 O1C_1 1.441(6) .
O1_2 S1D_2 1.526(3) .
C1D_2 S1D_2 1.787(14) .
C1D_2 H1DA_2 0.9800 .
C1D_2 H1DB_2 0.9800 .
C1D_2 H1DC_2 0.9800 .
S1D_2 C2D_2 1.786(8) .
C2D_2 H2DA_2 0.9800 .
C2D_2 H2DB_2 0.9800 .
C2D_2 H2DC_2 0.9800 .

loop_
_geom_hbond_atom_site_label_D
_geom_hbond_atom_site_label_H
_geom_hbond_atom_site_label_A
_geom_hbond_distance_DH
_geom_hbond_distance_HA
_geom_hbond_distance_DA
_geom_hbond_angle_DHA
_geom_hbond_site_symmetry_A
O41 H1 O11 0.81 2.20 2.900(3) 144.3 5_666
O41 H1 O2 0.81 2.19 2.8968(19) 144.8 5_666

loop_
_geom_torsion_atom_site_label_1
_geom_torsion_atom_site_label_2
_geom_torsion_atom_site_label_3
_geom_torsion_atom_site_label_4
_geom_torsion
_geom_torsion_site_symmetry_1
O11 C1 C2 O2 -0.4(3) .
C6 C1 C2 O2 179.8(2) .
O11 C1 C2 C3 179.2(2) .
C6 C1 C2 C3 -0.7(3) .
C3 C2 O2 C11 11.9(4) .
C1 C2 O2 C11 -168.5(2) .
O2 C2 C3 C4 178.9(2) .
C1 C2 C3 C4 -0.5(4) .
C2 C3 C4 C5 0.8(4) .
C3 C4 C5 C6 0.1(4) .
O11 C1 C6 C5 -178.2(2) .
C2 C1 C6 C5 1.6(3) .
O11 C1 C6 C7 4.2(4) .
C2 C1 C6 C7 -176.0(2) .
C4 C5 C6 C1 -1.3(4) .
C4 C5 C6 C7 176.3(2) .
C1 C6 C7 N19 0.0(4) .
C5 C6 C7 N19 -177.5(3) .
C2 O2 C11 C12 169.8(2) .
C6 C1 O11 Mn1 -5.6(4) .
C2 C1 O11 Mn1 174.56(16) .
O11 Mn1 O11 C1 -178.27(16) 6_565
N19 Mn1 O11 C1 2.7(2) .
O1_2 Mn1 O11 C1 -92.3(2) .
O41 Mn1 O11 C1 89.7(2) .
C6 C7 N19 C9 163.2(4) .
C6 C7 N19 Mn1 -2.6(4) .
C10 C9 N19 C7 151.7(3) .
C10 C9 N19 Mn1 -40.7(4) .
Mn1 O1_2 S1D_2 C2D_2 -177.5(5) .
Mn1 O1_2 S1D_2 C1D_2 -74.4(8) .
